data_7013894
loop_
_publ_author_name
'Chang, Ku-Hsien'
'Huang, Chiung-Cheng'
'Liu, Yi-Hung'
'Hu, Ya-Hui'
'Chou, Pi-Tai'
'Lin, Ying-Chih'

_publ_section_title
;
 Synthesis of photo-luminescent Zn(II) Schiff base complexes and its
 derivative containing Pd(II) moiety.
;
_journal_issue 11
_journal_name_full 'Dalton transactions (Cambridge, England : 2003)'
_journal_page_first 1731
_journal_page_last 1738
_journal_paper_doi 10.1039/b316281h
_journal_year 2004
_chemical_formula_sum 'C40 H50 N4 O2 Zn'
_chemical_formula_weight 684.21
_chemical_name_systematic
;
?
;
_space_group_IT_number 14
_symmetry_cell_setting monoclinic
_symmetry_space_group_name_Hall '-P 2ybc'
_symmetry_space_group_name_H-M 'P 1 21/c 1'
_atom_sites_solution_hydrogens geom
_atom_sites_solution_primary direct
_atom_sites_solution_secondary difmap
_audit_creation_method SHELXL
_cell_angle_alpha 90.00
_cell_angle_beta 92.8310(10)
_cell_angle_gamma 90.00
_cell_formula_units_Z 4
_cell_length_a 12.9630(2)
_cell_length_b 15.4880(3)
_cell_length_c 18.8460(3)
_cell_measurement_reflns_used 49453
_cell_measurement_temperature 295(2)
_cell_measurement_theta_max 27.5
_cell_measurement_theta_min 1
_cell_volume 3779.11(11)
_computing_cell_refinement 'Denzo-SMN & Scalepack'
_computing_data_collection 'Nonius COLLECT'
_computing_data_reduction 'Denzo-SMN & Scalepack'
_computing_molecular_graphics SHELX
_computing_publication_material SHELX
_computing_structure_refinement 'SHELXL-93 (Sheldrick, 1993)'
_computing_structure_solution 'SHELXS-86 (Sheldrick, 1990)'
_diffrn_ambient_temperature 295(2)
_diffrn_measurement_device 'Nonius KappaCCD'
_diffrn_measurement_method '\f-\w scans'
_diffrn_radiation_monochromator graphite
_diffrn_radiation_source 'fine-focus sealed tube'
_diffrn_radiation_type MoK\a
_diffrn_radiation_wavelength 0.71073
_diffrn_reflns_av_R_equivalents 0.0481
_diffrn_reflns_av_sigmaI/netI 0.0512
_diffrn_reflns_limit_h_max 16
_diffrn_reflns_limit_h_min -16
_diffrn_reflns_limit_k_max 19
_diffrn_reflns_limit_k_min -20
_diffrn_reflns_limit_l_max 24
_diffrn_reflns_limit_l_min -23
_diffrn_reflns_number 25763
_diffrn_reflns_theta_max 27.48
_diffrn_reflns_theta_min 2.05
_exptl_absorpt_coefficient_mu 0.687
_exptl_absorpt_correction_T_max 0.903
_exptl_absorpt_correction_T_min 0.860
_exptl_absorpt_correction_type multi-scan
_exptl_crystal_colour orange
_exptl_crystal_density_diffrn 1.203
_exptl_crystal_description mass
_exptl_crystal_F_000 1456
_exptl_crystal_size_max 0.25
_exptl_crystal_size_mid 0.20
_exptl_crystal_size_min 0.15
_refine_diff_density_max 0.457
_refine_diff_density_min -0.428
_refine_diff_density_rms 0.139
_refine_ls_extinction_coef 0.0124(9)
_refine_ls_extinction_expression Fc^*^=kFc[1+0.001xFc^2^\l^3^/sin(2\q)]^-1/4^
_refine_ls_extinction_method SHELXL
_refine_ls_goodness_of_fit_all 1.054
_refine_ls_goodness_of_fit_obs 1.086
_refine_ls_matrix_type full
_refine_ls_number_parameters 425
_refine_ls_number_reflns 8602
_refine_ls_number_restraints 0
_refine_ls_restrained_S_all 1.088
_refine_ls_restrained_S_obs 1.086
_refine_ls_R_factor_all 0.0888
_refine_ls_R_factor_obs 0.0477
_refine_ls_shift/esd_max 0.003
_refine_ls_shift/esd_mean 0.001
_refine_ls_structure_factor_coef Fsqd
_refine_ls_weighting_details 'w=1/[\s^2^(Fo^2^)+(0.0734P)^2^+0.2059P] where P=(Fo^2^+2Fc^2^)/3'
_refine_ls_weighting_scheme calc
_refine_ls_wR_factor_all 0.1417
_refine_ls_wR_factor_obs 0.1143
_reflns_number_observed 5761
_reflns_number_total 8652
_reflns_observed_criterion >2sigma(I)
_cod_data_source_file b316281h.txt
_cod_data_source_block ic9906
_cod_depositor_comments
;
The following automatic conversions were performed:
'_symmetry_cell_setting' value 'Monoclinic' changed to 'monoclinic'
according to '/home/saulius/struct/CIF-dictionaries/cif_core.dic'
dictionary named 'cif_core.dic' version 2.4.1 from 2010-06-29.

Automatic conversion script
Id: cif_fix_enum 1527 2010-12-29 10:47:43Z saulius 

The following automatic conversions were performed:

'_refine_ls_weighting_scheme' value 'calc
w=1/[\s^2^(Fo^2^)+(0.0734P)^2^+0.2059P] where P=(Fo^2^+2Fc^2^)/3' was
changed to 'calc'. New tag '_refine_ls_weighting_details' was
created. The value of the new tag was set to
'w=1/[\s^2^(Fo^2^)+(0.0734P)^2^+0.2059P] where P=(Fo^2^+2Fc^2^)/3'.

Automatic conversion script
Id: cif_fix_values 3143 2015-03-26 13:38:13Z robertas 
;
_cod_original_sg_symbol_H-M P2(1)/c
_cod_database_code 7013894

loop_
_symmetry_equiv_pos_as_xyz
'x, y, z'
'-x, y+1/2, -z+1/2'
'-x, -y, -z'
'x, -y-1/2, z-1/2'

loop_
_atom_site_aniso_label
_atom_site_aniso_U_11
_atom_site_aniso_U_22
_atom_site_aniso_U_33
_atom_site_aniso_U_23
_atom_site_aniso_U_13
_atom_site_aniso_U_12
Zn1 0.0397(2) 0.0419(2) 0.0550(2) 0.00342(12) -0.00236(11) -0.00167(11)
O1 0.0422(9) 0.0518(11) 0.0758(12) 0.0168(9) 0.0030(8) 0.0008(8)
O2 0.0405(9) 0.0451(10) 0.0753(12) 0.0081(8) -0.0011(8) -0.0018(7)
N1 0.0516(12) 0.0494(13) 0.0565(13) -0.0022(10) 0.0000(9) 0.0052(10)
N2 0.0409(10) 0.0475(12) 0.0513(11) 0.0040(9) -0.0022(8) -0.0004(9)
N3 0.0384(10) 0.0431(11) 0.0531(11) 0.0018(9) 0.0000(8) 0.0000(8)
N4 0.0453(12) 0.064(2) 0.096(2) -0.0021(13) 0.0077(11) -0.0092(11)
C1 0.099(2) 0.059(2) 0.075(2) -0.010(2) -0.018(2) 0.024(2)
C2 0.133(3) 0.062(2) 0.095(3) -0.023(2) -0.012(2) 0.023(2)
C3 0.092(2) 0.094(3) 0.078(2) -0.033(2) -0.002(2) 0.001(2)
C4 0.110(3) 0.100(3) 0.054(2) -0.006(2) -0.005(2) 0.017(2)
C5 0.100(2) 0.061(2) 0.056(2) 0.0033(14) 0.003(2) 0.007(2)
C6 0.0467(13) 0.0463(14) 0.0472(13) 0.0050(11) 0.0041(10) -0.0001(11)
C7 0.0453(13) 0.0471(15) 0.061(2) 0.0023(12) 0.0014(11) 0.0006(11)
C8 0.0493(14) 0.0476(15) 0.068(2) 0.0045(13) 0.0027(12) -0.0043(12)
C9 0.0544(14) 0.0468(14) 0.0561(14) 0.0059(11) 0.0061(11) 0.0006(12)
C10 0.0486(14) 0.055(2) 0.0547(14) 0.0098(12) -0.0010(11) 0.0058(12)
C11 0.0441(12) 0.0491(14) 0.0498(13) 0.0068(11) 0.0018(10) -0.0001(11)
C12 0.0432(13) 0.053(2) 0.0502(13) 0.0023(11) -0.0016(10) 0.0031(11)
C13 0.0438(12) 0.0466(14) 0.0429(12) -0.0010(10) 0.0030(9) 0.0025(10)
C14 0.0421(12) 0.053(2) 0.0463(13) 0.0025(11) -0.0011(10) 0.0009(11)
C15 0.0489(14) 0.053(2) 0.0542(14) 0.0030(12) -0.0040(11) 0.0082(12)
C16 0.0580(15) 0.0449(14) 0.0529(14) 0.0037(11) -0.0048(11) 0.0032(12)
C17 0.0514(14) 0.0471(14) 0.0541(14) 0.0022(12) -0.0018(11) -0.0036(12)
C18 0.0436(12) 0.0428(13) 0.0478(13) 0.0013(10) 0.0016(10) 0.0006(10)
C19 0.0421(12) 0.0469(14) 0.0520(13) 0.0006(11) 0.0039(10) -0.0037(10)
C20 0.0369(11) 0.0477(14) 0.0532(14) -0.0025(11) 0.0012(10) -0.0014(10)
C21 0.0368(11) 0.0502(14) 0.0462(12) -0.0046(11) -0.0013(9) -0.0004(10)
C22 0.0505(15) 0.067(2) 0.0529(15) -0.0017(13) -0.0031(11) 0.0161(13)
C23 0.0380(14) 0.106(3) 0.068(2) -0.018(2) -0.0117(12) 0.010(2)
C24 0.044(2) 0.077(2) 0.110(3) -0.015(2) 0.004(2) -0.0104(15)
C25 0.0427(14) 0.058(2) 0.110(2) 0.016(2) -0.0096(14) -0.0043(13)
C26 0.061(2) 0.084(3) 0.159(4) 0.006(2) 0.027(2) 0.017(2)
C27 0.082(2) 0.116(3) 0.116(3) 0.014(3) -0.047(2) 0.001(2)
C28 0.055(2) 0.084(3) 0.237(6) 0.042(3) -0.031(3) -0.022(2)
C29 0.065(2) 0.048(2) 0.076(2) 0.0153(14) 0.0088(14) 0.0029(13)
C30 0.078(2) 0.080(3) 0.166(4) 0.063(3) -0.018(2) 0.004(2)
C31 0.093(2) 0.066(2) 0.076(2) 0.019(2) 0.018(2) -0.002(2)
C32 0.117(3) 0.057(2) 0.105(3) -0.002(2) 0.029(2) 0.009(2)
C33 0.075(2) 0.047(2) 0.078(2) 0.0109(14) -0.0159(15) 0.0001(14)
C34 0.095(3) 0.071(3) 0.251(6) 0.074(3) -0.036(3) -0.021(2)
C35 0.117(3) 0.070(2) 0.085(2) 0.025(2) -0.011(2) 0.005(2)
C36 0.180(5) 0.057(2) 0.108(3) -0.010(2) -0.010(3) 0.034(3)
C37 0.0424(13) 0.069(2) 0.070(2) 0.0099(14) -0.0042(12) 0.0024(13)
C38 0.047(2) 0.109(3) 0.120(3) 0.034(2) -0.021(2) 0.001(2)
C39 0.0456(15) 0.086(2) 0.083(2) 0.015(2) 0.0097(13) -0.0034(14)
C40 0.064(2) 0.096(3) 0.087(2) -0.010(2) -0.009(2) -0.024(2)

loop_
_atom_site_label
_atom_site_type_symbol
_atom_site_fract_x
_atom_site_fract_y
_atom_site_fract_z
_atom_site_U_iso_or_equiv
_atom_site_thermal_displace_type
_atom_site_occupancy
_atom_site_calc_flag
_atom_site_refinement_flags
_atom_site_disorder_group
Zn1 Zn 0.64590(2) 0.12753(2) 0.095056(15) 0.04568(12) Uani 1 d . .
O1 O 0.73719(12) 0.19398(12) 0.03570(10) 0.0566(5) Uani 1 d . .
O2 O 0.75147(12) 0.04578(11) 0.13284(10) 0.0538(4) Uani 1 d . .
N1 N 0.6493(2) 0.21031(14) 0.18523(11) 0.0526(5) Uani 1 d . .
N2 N 0.52086(14) 0.17868(13) 0.03180(10) 0.0467(5) Uani 1 d . .
N3 N 0.53643(14) 0.03133(13) 0.10287(10) 0.0449(4) Uani 1 d . .
N4 N 0.3570(2) -0.0013(2) 0.08118(14) 0.0683(7) Uani 1 d . .
C1 C 0.6311(3) 0.2938(2) 0.1805(2) 0.0782(9) Uani 1 d . .
H1A H 0.6057(3) 0.3161(2) 0.1373(2) 0.094 Uiso 1 calc R .
C2 C 0.6482(3) 0.3496(2) 0.2368(2) 0.0973(13) Uani 1 d . .
H2A H 0.6331(3) 0.4080(2) 0.2316(2) 0.117 Uiso 1 calc R .
C3 C 0.6872(3) 0.3186(3) 0.2999(2) 0.0882(11) Uani 1 d . .
H3A H 0.7002(3) 0.3552(3) 0.3385(2) 0.106 Uiso 1 calc R .
C4 C 0.7067(3) 0.2333(3) 0.3052(2) 0.0882(11) Uani 1 d . .
H4A H 0.7333(3) 0.2100(3) 0.3478(2) 0.106 Uiso 1 calc R .
C5 C 0.6871(3) 0.1815(2) 0.2477(2) 0.0725(8) Uani 1 d . .
H5A H 0.7010(3) 0.1228(2) 0.2524(2) 0.087 Uiso 1 calc R .
C6 C 0.7191(2) 0.2693(2) 0.00793(13) 0.0467(5) Uani 1 d . .
C7 C 0.8025(2) 0.3284(2) -0.00039(14) 0.0512(6) Uani 1 d . .
C8 C 0.7813(2) 0.4079(2) -0.03033(14) 0.0549(6) Uani 1 d . .
H8A H 0.8359(2) 0.4464(2) -0.03363(14) 0.066 Uiso 1 calc R .
C9 C 0.6828(2) 0.4352(2) -0.05638(14) 0.0524(6) Uani 1 d . .
C10 C 0.6040(2) 0.3781(2) -0.04933(14) 0.0528(6) Uani 1 d . .
H10A H 0.5382(2) 0.3933(2) -0.06694(14) 0.063 Uiso 1 calc R .
C11 C 0.6178(2) 0.2967(2) -0.01645(13) 0.0477(6) Uani 1 d . .
C12 C 0.5273(2) 0.2459(2) -0.00826(13) 0.0491(6) Uani 1 d . .
H12A H 0.4677(2) 0.2627(2) -0.03407(13) 0.059 Uiso 1 calc R .
C13 C 0.7454(2) -0.0330(2) 0.15449(12) 0.0444(5) Uani 1 d . .
C14 C 0.8381(2) -0.0788(2) 0.17731(12) 0.0473(6) Uani 1 d . .
C15 C 0.8289(2) -0.1628(2) 0.19895(13) 0.0523(6) Uani 1 d . .
H15A H 0.8894(2) -0.1917(2) 0.21304(13) 0.063 Uiso 1 calc R .
C16 C 0.7357(2) -0.2091(2) 0.20169(13) 0.0522(6) Uani 1 d . .
C17 C 0.6481(2) -0.1654(2) 0.18039(13) 0.0510(6) Uani 1 d . .
H17A H 0.5848(2) -0.1934(2) 0.18196(13) 0.061 Uiso 1 calc R .
C18 C 0.6500(2) -0.0793(2) 0.15609(12) 0.0447(5) Uani 1 d . .
C19 C 0.5532(2) -0.0451(2) 0.12951(13) 0.0470(6) Uani 1 d . .
H19A H 0.4962(2) -0.0814(2) 0.13149(13) 0.056 Uiso 1 calc R .
C20 C 0.4372(2) 0.0526(2) 0.07361(13) 0.0460(5) Uani 1 d . .
C21 C 0.4281(2) 0.1315(2) 0.03704(13) 0.0445(5) Uani 1 d . .
C22 C 0.3333(2) 0.1558(2) 0.00882(14) 0.0571(7) Uani 1 d . .
H22A H 0.3241(2) 0.2083(2) -0.01464(14) 0.069 Uiso 1 calc R .
C23 C 0.2506(2) 0.0991(2) 0.0164(2) 0.0710(9) Uani 1 d . .
H23A H 0.1851(2) 0.1137(2) -0.0021(2) 0.085 Uiso 1 calc R .
C24 C 0.2658(2) 0.0230(2) 0.0508(2) 0.0769(9) Uani 1 d . .
H24A H 0.2100(2) -0.0144(2) 0.0536(2) 0.092 Uiso 1 calc R .
C25 C 0.9121(2) 0.3032(2) 0.0262(2) 0.0707(8) Uani 1 d . .
C26 C 0.9484(3) 0.2250(2) -0.0154(3) 0.1003(13) Uani 1 d . .
H26A H 1.0170(3) 0.2095(2) 0.0014(3) 0.150 Uiso 1 calc R .
H26B H 0.9485(3) 0.2391(2) -0.0650(3) 0.150 Uiso 1 calc R .
H26C H 0.9026(3) 0.1773(2) -0.0087(3) 0.150 Uiso 1 calc R .
C27 C 0.9144(3) 0.2818(3) 0.1060(2) 0.1064(14) Uani 1 d . .
H27A H 0.8915(3) 0.3311(3) 0.1319(2) 0.160 Uiso 1 calc R .
H27B H 0.9836(3) 0.2672(3) 0.1222(2) 0.160 Uiso 1 calc R .
H27C H 0.8695(3) 0.2338(3) 0.1138(2) 0.160 Uiso 1 calc R .
C28 C 0.9903(3) 0.3765(3) 0.0144(3) 0.127(2) Uani 1 d . .
H28A H 0.9703(3) 0.4272(3) 0.0398(3) 0.190 Uiso 1 calc R .
H28B H 0.9913(3) 0.3894(3) -0.0354(3) 0.190 Uiso 1 calc R .
H28C H 1.0579(3) 0.3586(3) 0.0316(3) 0.190 Uiso 1 calc R .
C29 C 0.6691(2) 0.5259(2) -0.0878(2) 0.0627(7) Uani 1 d . .
C30 C 0.5619(3) 0.5390(3) -0.1227(3) 0.1088(15) Uani 1 d . .
H30A H 0.5108(3) 0.5291(3) -0.0884(3) 0.163 Uiso 1 calc R .
H30B H 0.5515(3) 0.4992(3) -0.1614(3) 0.163 Uiso 1 calc R .
H30C H 0.5557(3) 0.5971(3) -0.1402(3) 0.163 Uiso 1 calc R .
C31 C 0.7487(3) 0.5422(2) -0.1436(2) 0.0781(9) Uani 1 d . .
H31A H 0.8170(3) 0.5343(2) -0.1225(2) 0.117 Uiso 1 calc R .
H31B H 0.7416(3) 0.6003(2) -0.1610(2) 0.117 Uiso 1 calc R .
H31C H 0.7375(3) 0.5025(2) -0.1823(2) 0.117 Uiso 1 calc R .
C32 C 0.6874(3) 0.5921(2) -0.0279(2) 0.0919(11) Uani 1 d . .
H32A H 0.7551(3) 0.5839(2) -0.0059(2) 0.138 Uiso 1 calc R .
H32B H 0.6365(3) 0.5846(2) 0.0069(2) 0.138 Uiso 1 calc R .
H32C H 0.6822(3) 0.6494(2) -0.0472(2) 0.138 Uiso 1 calc R .
C33 C 0.7357(2) -0.3030(2) 0.2270(2) 0.0674(8) Uani 1 d . .
C34 C 0.6271(3) -0.3401(3) 0.2292(3) 0.140(2) Uani 1 d . .
H34A H 0.5929(3) -0.3353(3) 0.1830(3) 0.211 Uiso 1 calc R .
H34B H 0.5890(3) -0.3086(3) 0.2631(3) 0.211 Uiso 1 calc R .
H34C H 0.6310(3) -0.3998(3) 0.2428(3) 0.211 Uiso 1 calc R .
C35 C 0.7900(3) -0.3106(2) 0.3002(2) 0.0912(11) Uani 1 d . .
H35A H 0.8585(3) -0.2873(2) 0.2988(2) 0.137 Uiso 1 calc R .
H35B H 0.7939(3) -0.3703(2) 0.3138(2) 0.137 Uiso 1 calc R .
H35C H 0.7519(3) -0.2791(2) 0.3340(2) 0.137 Uiso 1 calc R .
C36 C 0.7956(4) -0.3584(2) 0.1757(2) 0.115(2) Uani 1 d . .
H36A H 0.7630(4) -0.3549(2) 0.1290(2) 0.173 Uiso 1 calc R .
H36B H 0.7961(4) -0.4174(2) 0.1915(2) 0.173 Uiso 1 calc R .
H36C H 0.8653(4) -0.3377(2) 0.1746(2) 0.173 Uiso 1 calc R .
C37 C 0.9433(2) -0.0310(2) 0.1780(2) 0.0607(7) Uani 1 d . .
C38 C 1.0328(2) -0.0900(3) 0.2046(2) 0.0927(12) Uani 1 d . .
H38A H 1.0206(2) -0.1097(3) 0.2517(2) 0.139 Uiso 1 calc R .
H38C H 1.0965(2) -0.0582(3) 0.2052(2) 0.139 Uiso 1 calc R .
H38D H 1.0372(2) -0.1387(3) 0.1734(2) 0.139 Uiso 1 calc R .
C39 C 0.9665(2) -0.0015(2) 0.1030(2) 0.0713(8) Uani 1 d . .
H39C H 0.9672(2) -0.0507(2) 0.0720(2) 0.107 Uiso 1 calc R .
H39D H 1.0327(2) 0.0264(2) 0.1039(2) 0.107 Uiso 1 calc R .
H39A H 0.9142(2) 0.0383(2) 0.0859(2) 0.107 Uiso 1 calc R .
C40 C 0.9421(2) 0.0474(2) 0.2278(2) 0.0826(10) Uani 1 d . .
H40C H 0.9276(2) 0.0286(2) 0.2748(2) 0.124 Uiso 1 calc R .
H40D H 0.8896(2) 0.0871(2) 0.2108(2) 0.124 Uiso 1 calc R .
H40A H 1.0082(2) 0.0754(2) 0.2288(2) 0.124 Uiso 1 calc R .

loop_
_atom_type_symbol
_atom_type_description
_atom_type_scat_dispersion_real
_atom_type_scat_dispersion_imag
_atom_type_scat_source
C C 0.0033 0.0016 'International Tables Vol C Tables 4.2.6.8 and 6.1.1.4'
H H 0.0000 0.0000 'International Tables Vol C Tables 4.2.6.8 and 6.1.1.4'
N N 0.0061 0.0033 'International Tables Vol C Tables 4.2.6.8 and 6.1.1.4'
O O 0.0106 0.0060 'International Tables Vol C Tables 4.2.6.8 and 6.1.1.4'
Zn Zn 0.2839 1.4301 'International Tables Vol C Tables 4.2.6.8 and 6.1.1.4'

loop_
_geom_angle_atom_site_label_1
_geom_angle_atom_site_label_2
_geom_angle_atom_site_label_3
_geom_angle
_geom_angle_site_symmetry_1
_geom_angle_site_symmetry_3
_geom_angle_publ_flag
O1 Zn1 O2 96.63(7) . . ?
O1 Zn1 N3 148.73(8) . . ?
O2 Zn1 N3 88.74(7) . . ?
O1 Zn1 N2 87.09(7) . . ?
O2 Zn1 N2 160.36(8) . . ?
N3 Zn1 N2 78.50(7) . . ?
O1 Zn1 N1 98.64(8) . . ?
O2 Zn1 N1 96.43(8) . . ?
N3 Zn1 N1 111.38(8) . . ?
N2 Zn1 N1 102.08(8) . . ?
C6 O1 Zn1 126.9(2) . . ?
C13 O2 Zn1 132.03(15) . . ?
C1 N1 C5 116.5(3) . . ?
C1 N1 Zn1 122.8(2) . . ?
C5 N1 Zn1 119.8(2) . . ?
C12 N2 C21 122.5(2) . . ?
C12 N2 Zn1 124.1(2) . . ?
C21 N2 Zn1 113.41(15) . . ?
C19 N3 C20 119.7(2) . . ?
C19 N3 Zn1 125.5(2) . . ?
C20 N3 Zn1 114.75(15) . . ?
C24 N4 C20 116.7(3) . . ?
N1 C1 C2 122.8(3) . . ?
C3 C2 C1 119.5(3) . . ?
C4 C3 C2 118.2(3) . . ?
C3 C4 C5 119.4(3) . . ?
N1 C5 C4 123.6(3) . . ?
O1 C6 C7 119.8(2) . . ?
O1 C6 C11 122.7(2) . . ?
C7 C6 C11 117.4(2) . . ?
C8 C7 C6 118.7(2) . . ?
C8 C7 C25 121.7(2) . . ?
C6 C7 C25 119.6(2) . . ?
C7 C8 C9 124.7(2) . . ?
C10 C9 C8 116.3(2) . . ?
C10 C9 C29 124.1(2) . . ?
C8 C9 C29 119.6(2) . . ?
C9 C10 C11 122.8(2) . . ?
C10 C11 C12 116.9(2) . . ?
C10 C11 C6 120.0(2) . . ?
C12 C11 C6 123.2(2) . . ?
N2 C12 C11 125.8(2) . . ?
O2 C13 C18 123.2(2) . . ?
O2 C13 C14 119.7(2) . . ?
C18 C13 C14 117.1(2) . . ?
C15 C14 C13 118.2(2) . . ?
C15 C14 C37 122.7(2) . . ?
C13 C14 C37 119.2(2) . . ?
C14 C15 C16 125.6(2) . . ?
C17 C16 C15 116.1(2) . . ?
C17 C16 C33 123.4(2) . . ?
C15 C16 C33 120.5(2) . . ?
C16 C17 C18 122.5(2) . . ?
C17 C18 C19 115.8(2) . . ?
C17 C18 C13 120.7(2) . . ?
C19 C18 C13 123.5(2) . . ?
N3 C19 C18 126.9(2) . . ?
N4 C20 C21 123.0(2) . . ?
N4 C20 N3 120.4(2) . . ?
C21 C20 N3 116.5(2) . . ?
C22 C21 C20 118.8(2) . . ?
C22 C21 N2 125.6(2) . . ?
C20 C21 N2 115.6(2) . . ?
C21 C22 C23 117.8(3) . . ?
C24 C23 C22 120.1(3) . . ?
N4 C24 C23 123.6(3) . . ?
C26 C25 C7 109.7(3) . . ?
C26 C25 C27 109.8(3) . . ?
C7 C25 C27 110.3(3) . . ?
C26 C25 C28 106.7(3) . . ?
C7 C25 C28 111.7(3) . . ?
C27 C25 C28 108.5(3) . . ?
C30 C29 C31 108.3(3) . . ?
C30 C29 C9 112.1(2) . . ?
C31 C29 C9 110.4(2) . . ?
C30 C29 C32 109.5(3) . . ?
C31 C29 C32 108.0(3) . . ?
C9 C29 C32 108.6(2) . . ?
C35 C33 C34 109.5(3) . . ?
C35 C33 C36 107.6(3) . . ?
C34 C33 C36 107.7(4) . . ?
C35 C33 C16 110.4(2) . . ?
C34 C33 C16 112.4(3) . . ?
C36 C33 C16 109.2(3) . . ?
C39 C37 C40 109.7(3) . . ?
C39 C37 C38 107.4(2) . . ?
C40 C37 C38 107.5(3) . . ?
C39 C37 C14 110.3(2) . . ?
C40 C37 C14 110.3(2) . . ?
C38 C37 C14 111.6(2) . . ?

loop_
_geom_bond_atom_site_label_1
_geom_bond_atom_site_label_2
_geom_bond_distance
_geom_bond_site_symmetry_2
_geom_bond_publ_flag
Zn1 O1 1.960(2) . ?
Zn1 O2 1.971(2) . ?
Zn1 N3 2.068(2) . ?
Zn1 N2 2.118(2) . ?
Zn1 N1 2.127(2) . ?
O1 C6 1.295(3) . ?
O2 C13 1.290(3) . ?
N1 C1 1.317(4) . ?
N1 C5 1.330(3) . ?
N2 C12 1.291(3) . ?
N2 C21 1.415(3) . ?
N3 C19 1.300(3) . ?
N3 C20 1.414(3) . ?
N4 C24 1.341(4) . ?
N4 C20 1.347(3) . ?
C1 C2 1.378(5) . ?
C2 C3 1.358(5) . ?
C3 C4 1.347(5) . ?
C4 C5 1.363(4) . ?
C6 C7 1.432(3) . ?
C6 C11 1.433(3) . ?
C7 C8 1.376(4) . ?
C7 C25 1.533(3) . ?
C8 C9 1.410(3) . ?
C9 C10 1.363(4) . ?
C9 C29 1.532(4) . ?
C10 C11 1.412(3) . ?
C11 C12 1.427(3) . ?
C13 C18 1.431(3) . ?
C13 C14 1.443(3) . ?
C14 C15 1.370(4) . ?
C14 C37 1.551(3) . ?
C15 C16 1.409(4) . ?
C16 C17 1.366(3) . ?
C16 C33 1.531(4) . ?
C17 C18 1.410(4) . ?
C18 C19 1.429(3) . ?
C20 C21 1.405(3) . ?
C21 C22 1.368(3) . ?
C22 C23 1.398(4) . ?
C23 C24 1.355(5) . ?
C25 C26 1.530(5) . ?
C25 C27 1.538(5) . ?
C25 C28 1.545(4) . ?
C29 C30 1.521(4) . ?
C29 C31 1.531(4) . ?
C29 C32 1.536(5) . ?
C33 C35 1.522(4) . ?
C33 C34 1.523(5) . ?
C33 C36 1.531(5) . ?
C37 C39 1.530(4) . ?
C37 C40 1.534(4) . ?
C37 C38 1.541(4) . ?
